data_2104912
loop_
_publ_author_name
'Siegler, Maxime A.'
'Parkin, Sean'
'Angel, Ross J.'
'Brock, Carolyn Pratt'

_publ_section_title
;
 Detailed study of the phase transition in
 [Ni(H~2~O)~6~](NO~3~)~2~&#x00B7;(15-crown-5)&#x00B7;H~2~O and analysis
 in terms of mean-field theory
;
_journal_coeditor_code HW5014
_journal_issue 2
_journal_name_full 'Acta Crystallographica Section B'
_journal_page_first 130
_journal_page_last 143
_journal_paper_doi 10.1107/S010876811100526X
_journal_volume 67
_journal_year 2011
_chemical_formula_moiety 'C10 H20 O5, H12 Ni O6 2+, 2(N O3 1-), H2 O'
_chemical_formula_sum 'C10 H34 N2 Ni O18'
_chemical_formula_weight 529.10
_chemical_name_systematic 'hexaaquanickel(II) nitrate (15-crown-5) monohydrate'
_space_group_IT_number 4
_symmetry_cell_setting monoclinic
_symmetry_Int_Tables_number 4
_symmetry_space_group_name_Hall 'P 2yb (1/2*x,y,-1/2*x+z)'
_symmetry_space_group_name_H-M 'B 1 21 1'
_atom_sites_solution_hydrogens geom
_atom_sites_solution_primary direct
_atom_sites_solution_secondary difmap
_audit_creation_method SHELXL-97
_cell_angle_alpha 90.
_cell_angle_beta 106.42(1)
_cell_angle_gamma 90.
_cell_formula_units_Z 8
_cell_length_a 16.182(2)
_cell_length_b 16.518(2)
_cell_length_c 17.876(2)
_cell_measurement_reflns_used 5440
_cell_measurement_temperature 90(2)
_cell_measurement_theta_max 27.48
_cell_measurement_theta_min 1.00
_cell_volume 4583.3(10)
_computing_cell_refinement 'SCALEPACK (Otwinowski & Minor, 2006)'
_computing_data_collection 'COLLECT (Nonius, 2000)'
_computing_data_reduction 'DENZO-SMN (Otwinowski & Minor, 2006)'
_computing_molecular_graphics 'Mercury (Macrae et al., 2008)'
_computing_publication_material
;
SHELXL-97 (Sheldrick, 2008) and local procedures
;
_computing_structure_refinement 'SHELXL-97 (Sheldrick, 2008)'
_computing_structure_solution 'SHELXS-97 (Sheldrick, 2008)'
_diffrn_ambient_temperature 90(2)
_diffrn_detector_area_resol_mean 18
_diffrn_measured_fraction_theta_full 0.999
_diffrn_measured_fraction_theta_max 0.999
_diffrn_measurement_device_type 'Nonius KappaCCD diffractometer'
_diffrn_measurement_method '\w scans at fixed \c = 55\%'
_diffrn_radiation_monochromator graphite
_diffrn_radiation_source 'fine-focus sealed tube'
_diffrn_radiation_type MoK\a
_diffrn_radiation_wavelength 0.71073
_diffrn_reflns_av_R_equivalents 0.067
_diffrn_reflns_av_sigmaI/netI 0.0784
_diffrn_reflns_limit_h_max 20
_diffrn_reflns_limit_h_min -20
_diffrn_reflns_limit_k_max 21
_diffrn_reflns_limit_k_min -21
_diffrn_reflns_limit_l_max 23
_diffrn_reflns_limit_l_min -23
_diffrn_reflns_number 32988
_diffrn_reflns_theta_full 27.47
_diffrn_reflns_theta_max 27.47
_diffrn_reflns_theta_min 1.50
_diffrn_standards_decay_% <2
_exptl_absorpt_coefficient_mu 0.930
_exptl_absorpt_correction_T_max 0.8730
_exptl_absorpt_correction_T_min 0.7366
_exptl_absorpt_correction_type multi-scan
_exptl_absorpt_process_details 'Scalepack (Otwinowski & Minor, 2006)'
_exptl_crystal_colour 'pale green'
_exptl_crystal_density_diffrn 1.534
_exptl_crystal_density_method 'not measured'
_exptl_crystal_description parallelepiped
_exptl_crystal_F_000 2240
_exptl_crystal_size_max 0.35
_exptl_crystal_size_mid 0.15
_exptl_crystal_size_min 0.15
_refine_diff_density_max 0.966
_refine_diff_density_min -0.443
_refine_diff_density_rms 0.078
_refine_ls_abs_structure_details 'Flack H D (1983), Acta Cryst. A39, 876-881'
_refine_ls_abs_structure_Flack 0.080(9)
_refine_ls_extinction_coef 0.00008(5)
_refine_ls_extinction_expression Fc^*^=kFc[1+0.001xFc^2^\l^3^/sin(2\q)]^-1/4^
_refine_ls_extinction_method SHELXL
_refine_ls_goodness_of_fit_ref 0.995
_refine_ls_hydrogen_treatment mixed
_refine_ls_matrix_type full
_refine_ls_number_parameters 648
_refine_ls_number_reflns 10493
_refine_ls_number_restraints 43
_refine_ls_restrained_S_all 0.994
_refine_ls_R_factor_all 0.0895
_refine_ls_R_factor_gt 0.0422
_refine_ls_shift/su_max 0.001
_refine_ls_shift/su_mean 0.000
_refine_ls_structure_factor_coef Fsqd
_refine_ls_weighting_details 'calc w=1/[\s^2^(Fo^2^)+(0.0401P)^2^+0.0000P] where P=(Fo^2^+2Fc^2^)/3'
_refine_ls_weighting_scheme calc
_refine_ls_wR_factor_gt 0.0812
_refine_ls_wR_factor_ref 0.0948
_reflns_number_gt 6894
_reflns_number_total 10493
_reflns_threshold_expression >2sigma(I)
_cod_data_source_file hw5014.cif
_cod_data_source_block 90K_H
_cod_original_cell_volume 4583.3(9)
_cod_original_sg_symbol_H-M 'B 21'
_cod_database_code 2104912

loop_
_symmetry_equiv_pos_as_xyz
'x, y, z'
'-x, y+1/2, -z'
'x+1/2, y, z+1/2'
'-x+1/2, y+1/2, -z+1/2'

loop_
_atom_site_label
_atom_site_type_symbol
_atom_site_fract_x
_atom_site_fract_y
_atom_site_fract_z
_atom_site_U_iso_or_equiv
_atom_site_adp_type
_atom_site_occupancy
_atom_site_symmetry_multiplicity
_atom_site_calc_flag
_atom_site_refinement_flags
_atom_site_disorder_assembly
_atom_site_disorder_group
C1_1 C 0.0444(3) 0.1839(2) 0.05084(19) 0.0276(9) Uani 1 1 d . . .
H1A_1 H 0.0053 0.1413 0.0216 0.033 Uiso 1 1 calc R . .
H1B_1 H 0.1042 0.1696 0.0520 0.033 Uiso 1 1 calc R . .
C2_1 C 0.0205(2) 0.2646(2) 0.0121(2) 0.0244(10) Uani 1 1 d . . .
H2A_1 H 0.0068 0.2584 -0.0452 0.029 Uiso 1 1 calc R . .
H2B_1 H -0.0312 0.2860 0.0245 0.029 Uiso 1 1 calc R . .
C3_1 C 0.0687(3) 0.4030(2) 0.02017(19) 0.0261(9) Uani 1 1 d . . .
H3A_1 H 0.0292 0.4062 -0.0333 0.031 Uiso 1 1 calc R . .
H3B_1 H 0.1215 0.4337 0.0210 0.031 Uiso 1 1 calc R . .
C4_1 C 0.0262(2) 0.4416(2) 0.0763(2) 0.0279(10) Uani 1 1 d . . .
H4A_1 H 0.0128 0.4990 0.0623 0.033 Uiso 1 1 calc R . .
H4B_1 H -0.0282 0.4132 0.0743 0.033 Uiso 1 1 calc R . .
C5_1 C 0.0526(3) 0.4777(2) 0.2090(2) 0.0209(9) Uani 1 1 d . . .
H5A_1 H -0.0095 0.4663 0.2000 0.025 Uiso 1 1 calc R . .
H5B_1 H 0.0600 0.5368 0.2045 0.025 Uiso 1 1 calc R . .
C6_1 C 0.1023(2) 0.4493(2) 0.2885(2) 0.0240(9) Uani 1 1 d . . .
H6A_1 H 0.1648 0.4506 0.2936 0.029 Uiso 1 1 calc R . .
H6B_1 H 0.0910 0.4854 0.3287 0.029 Uiso 1 1 calc R . .
C7_1 C 0.1348(2) 0.3251(2) 0.36119(19) 0.0213(9) Uani 1 1 d . . .
H7A_1 H 0.1338 0.3477 0.4122 0.026 Uiso 1 1 calc R . .
H7B_1 H 0.1941 0.3298 0.3566 0.026 Uiso 1 1 calc R . .
C8_1 C 0.1074(2) 0.2383(2) 0.35539(19) 0.0223(9) Uani 1 1 d . . .
H8A_1 H 0.1425 0.2078 0.4010 0.027 Uiso 1 1 calc R . .
H8B_1 H 0.0461 0.2342 0.3547 0.027 Uiso 1 1 calc R . .
C9_1 C 0.0656(3) 0.1366(2) 0.2563(2) 0.0250(10) Uani 1 1 d . . .
H9A_1 H 0.0053 0.1481 0.2555 0.030 Uiso 1 1 calc R . .
H9B_1 H 0.0860 0.0890 0.2902 0.030 Uiso 1 1 calc R . .
C10_1 C 0.0709(3) 0.1201(2) 0.1751(2) 0.0262(9) Uani 1 1 d . . .
H10A_1 H 0.1315 0.1106 0.1758 0.031 Uiso 1 1 calc R . .
H10B_1 H 0.0368 0.0714 0.1536 0.031 Uiso 1 1 calc R . .
O1_1 O 0.03720(16) 0.18950(14) 0.12803(13) 0.0217(6) Uani 1 1 d . . .
O2_1 O 0.09090(15) 0.32022(15) 0.03902(13) 0.0241(6) Uani 1 1 d . . .
O3_1 O 0.08427(16) 0.43591(14) 0.15264(13) 0.0228(6) Uani 1 1 d . . .
O4_1 O 0.07621(15) 0.36850(14) 0.29932(13) 0.0199(6) Uani 1 1 d . . .
O5_1 O 0.11891(15) 0.20513(14) 0.28502(13) 0.0206(6) Uani 1 1 d . . .
Ni1_1 Ni 0.32544(3) 0.30124(3) 0.19893(2) 0.01241(12) Uani 1 1 d . . .
O6_1 O 0.20287(14) 0.30504(17) 0.20923(13) 0.0172(5) Uani 1 1 d D . .
H6C_1 H 0.1664(15) 0.3407(13) 0.1913(19) 0.026 Uiso 1 1 d D . .
H6D_1 H 0.1747(17) 0.2679(12) 0.2224(19) 0.026 Uiso 1 1 d D . .
O7_1 O 0.44481(14) 0.30970(15) 0.18265(12) 0.0140(5) Uani 1 1 d D . .
H7C_1 H 0.4852(14) 0.3184(18) 0.2231(11) 0.021 Uiso 1 1 d D . .
H7D_1 H 0.4675(17) 0.2792(16) 0.1565(14) 0.021 Uiso 1 1 d D . .
O8_1 O 0.27393(16) 0.32588(14) 0.08310(13) 0.0189(6) Uani 1 1 d D . .
H8C_1 H 0.2211(7) 0.3202(19) 0.0669(18) 0.028 Uiso 1 1 d D . .
H8D_1 H 0.2858(18) 0.3625(16) 0.0553(17) 0.028 Uiso 1 1 d D . .
O9_1 O 0.34168(16) 0.42161(13) 0.23190(13) 0.0170(5) Uani 1 1 d D . .
H9C_1 H 0.315(2) 0.4550(16) 0.1983(12) 0.026 Uiso 1 1 d D . .
H9D_1 H 0.331(2) 0.4375(19) 0.2733(9) 0.026 Uiso 1 1 d D . .
O10_1 O 0.37419(16) 0.26877(13) 0.31442(12) 0.0170(6) Uani 1 1 d D . .
H10C_1 H 0.371(2) 0.3050(11) 0.3471(14) 0.025 Uiso 1 1 d D . .
H10D_1 H 0.359(2) 0.2265(10) 0.3343(16) 0.025 Uiso 1 1 d D . .
O11_1 O 0.32128(16) 0.18035(14) 0.17194(13) 0.0197(6) Uani 1 1 d D . .
H11C_1 H 0.297(2) 0.1547(19) 0.1995(14) 0.030 Uiso 1 1 d D . .
H11D_1 H 0.300(2) 0.1615(19) 0.1269(8) 0.030 Uiso 1 1 d D . .
N1_1 N 0.32476(18) 0.43350(17) 0.43302(15) 0.0167(7) Uani 1 1 d . . .
O12_1 O 0.35089(16) 0.36265(14) 0.43361(13) 0.0243(6) Uani 1 1 d . . .
O13_1 O 0.30183(16) 0.45901(14) 0.49031(13) 0.0234(6) Uani 1 1 d . . .
O14_1 O 0.32056(19) 0.47878(15) 0.37648(14) 0.0284(7) Uani 1 1 d . . .
N2_1 N 0.2829(2) 0.08020(17) 0.34626(16) 0.0204(7) Uani 1 1 d . . .
O15_1 O 0.27155(15) 0.07617(13) 0.27401(12) 0.0208(6) Uani 1 1 d . . .
O16_1 O 0.24545(17) 0.03136(13) 0.37881(13) 0.0261(6) Uani 1 1 d . . .
O17_1 O 0.3309(2) 0.13351(16) 0.38616(14) 0.0349(8) Uani 1 1 d . . .
O18_1 O 0.2554(5) 0.1255(3) 0.0248(3) 0.0311(15) Uani 0.787(14) 1 d PD A 1
O18'_1 O 0.2988(16) 0.1062(11) 0.0375(10) 0.0311(15) Uani 0.213(14) 1 d P A 2
H18C_1 H 0.289(2) 0.129(2) -0.004(2) 0.047 Uiso 1 1 d D . .
H18D_1 H 0.245(3) 0.0756(9) 0.025(2) 0.047 Uiso 1 1 d D . .
C1_2 C 0.5312(2) 0.2279(2) 0.02314(19) 0.0236(9) Uani 1 1 d . . .
H1A_2 H 0.4868 0.1962 -0.0151 0.028 Uiso 1 1 calc R . .
H1B_2 H 0.5885 0.2123 0.0182 0.028 Uiso 1 1 calc R . .
C2_2 C 0.5163(2) 0.3175(2) 0.00766(19) 0.0213(9) Uani 1 1 d . . .
H2A_2 H 0.5002 0.3278 -0.0492 0.026 Uiso 1 1 calc R . .
H2B_2 H 0.4685 0.3361 0.0278 0.026 Uiso 1 1 calc R . .
C3_2 C 0.5787(2) 0.4461(2) 0.0466(2) 0.0272(9) Uani 1 1 d . . .
H3A_2 H 0.5383 0.4633 -0.0035 0.033 Uiso 1 1 calc R . .
H3B_2 H 0.6341 0.4746 0.0527 0.033 Uiso 1 1 calc R . .
C4_2 C 0.5425(2) 0.4697(2) 0.1131(2) 0.0240(9) Uani 1 1 d . . .
H4A_2 H 0.5375 0.5293 0.1155 0.029 Uiso 1 1 calc R . .
H4B_2 H 0.4844 0.4459 0.1048 0.029 Uiso 1 1 calc R . .
C5_2 C 0.5765(2) 0.4688(2) 0.2508(2) 0.0220(9) Uani 1 1 d . . .
H5A_2 H 0.5135 0.4646 0.2424 0.026 Uiso 1 1 calc R . .
H5B_2 H 0.5934 0.5263 0.2606 0.026 Uiso 1 1 calc R . .
C6_2 C 0.6227(2) 0.4184(2) 0.31914(19) 0.0221(9) Uani 1 1 d . . .
H6A_2 H 0.6838 0.4116 0.3200 0.027 Uiso 1 1 calc R . .
H6B_2 H 0.6209 0.4450 0.3683 0.027 Uiso 1 1 calc R . .
C7_2 C 0.6296(2) 0.2785(2) 0.36086(19) 0.0229(10) Uani 1 1 d . . .
H7A_2 H 0.6284 0.2866 0.4154 0.027 Uiso 1 1 calc R . .
H7B_2 H 0.6903 0.2798 0.3595 0.027 Uiso 1 1 calc R . .
C8_2 C 0.5897(3) 0.1992(2) 0.33109(19) 0.0238(9) Uani 1 1 d . . .
H8A_2 H 0.6159 0.1552 0.3678 0.029 Uiso 1 1 calc R . .
H8B_2 H 0.5270 0.2003 0.3253 0.029 Uiso 1 1 calc R . .
C9_2 C 0.5523(2) 0.1246(2) 0.2098(2) 0.0215(9) Uani 1 1 d . . .
H9A_2 H 0.4916 0.1312 0.2102 0.026 Uiso 1 1 calc R . .
H9B_2 H 0.5722 0.0702 0.2306 0.026 Uiso 1 1 calc R . .
C10_2 C 0.5596(3) 0.1335(2) 0.1279(2) 0.0235(9) Uani 1 1 d . . .
H10A_2 H 0.6205 0.1286 0.1277 0.028 Uiso 1 1 calc R . .
H10B_2 H 0.5257 0.0908 0.0938 0.028 Uiso 1 1 calc R . .
O1_2 O 0.52667(15) 0.21197(14) 0.10071(13) 0.0200(6) Uani 1 1 d . . .
O2_2 O 0.59249(16) 0.36046(16) 0.04492(13) 0.0231(6) Uani 1 1 d . . .
O3_2 O 0.59879(16) 0.44023(14) 0.18361(12) 0.0212(6) Uani 1 1 d . . .
O4_2 O 0.58117(15) 0.34157(14) 0.31196(13) 0.0201(6) Uani 1 1 d . . .
O5_2 O 0.60520(15) 0.18613(14) 0.25701(12) 0.0192(6) Uani 1 1 d . . .
Ni2_2 Ni 0.82511(3) 0.29730(3) 0.19702(2) 0.01248(12) Uani 1 1 d . . .
O6_2 O 0.70321(13) 0.30020(17) 0.20919(13) 0.0160(5) Uani 1 1 d D . .
H6C_2 H 0.6695(16) 0.3386(12) 0.1915(19) 0.024 Uiso 1 1 d D . .
H6D_2 H 0.6724(17) 0.2644(13) 0.2200(19) 0.024 Uiso 1 1 d D . .
O7_2 O 0.94410(14) 0.30430(16) 0.17941(12) 0.0146(5) Uani 1 1 d D . .
H7C_2 H 0.9846(14) 0.3210(16) 0.2167(13) 0.022 Uiso 1 1 d D . .
H7D_2 H 0.9666(17) 0.2643(13) 0.1628(16) 0.022 Uiso 1 1 d D . .
O8_2 O 0.77080(16) 0.32862(14) 0.08222(13) 0.0171(6) Uani 1 1 d D . .
H8C_2 H 0.7189(8) 0.3420(18) 0.0737(19) 0.026 Uiso 1 1 d D . .
H8D_2 H 0.7928(16) 0.3670(14) 0.0639(18) 0.026 Uiso 1 1 d D . .
O9_2 O 0.84573(16) 0.41488(13) 0.23557(12) 0.0171(5) Uani 1 1 d D . .
H9C_2 H 0.820(2) 0.4491(15) 0.2035(12) 0.026 Uiso 1 1 d D . .
H9D_2 H 0.843(2) 0.4299(18) 0.2790(8) 0.026 Uiso 1 1 d D . .
O10_2 O 0.87538(15) 0.26256(14) 0.31194(12) 0.0166(5) Uani 1 1 d D . .
H10C_2 H 0.872(2) 0.2959(13) 0.3467(14) 0.025 Uiso 1 1 d D . .
H10D_2 H 0.853(2) 0.2204(11) 0.3239(17) 0.025 Uiso 1 1 d D . .
O11_2 O 0.81788(16) 0.17746(14) 0.16727(13) 0.0179(6) Uani 1 1 d D . .
H11C_2 H 0.796(2) 0.1494(18) 0.1961(13) 0.027 Uiso 1 1 d D . .
H11D_2 H 0.798(2) 0.1549(17) 0.1232(9) 0.027 Uiso 1 1 d D . .
N1_2 N 0.83251(18) 0.42385(17) 0.43482(15) 0.0179(7) Uani 1 1 d . . .
O12_2 O 0.82596(16) 0.34904(14) 0.42253(13) 0.0213(6) Uani 1 1 d . . .
O13_2 O 0.81992(17) 0.45214(14) 0.49544(13) 0.0261(7) Uani 1 1 d . . .
O14_2 O 0.8513(2) 0.46895(15) 0.38674(14) 0.0340(8) Uani 1 1 d . . .
N2_2 N 0.7665(2) 0.08128(17) 0.33464(17) 0.0212(7) Uani 1 1 d . . .
O15_2 O 0.76001(15) 0.07430(13) 0.26355(13) 0.0213(6) Uani 1 1 d . . .
O16_2 O 0.72491(17) 0.03473(13) 0.36571(13) 0.0232(6) Uani 1 1 d . . .
O17_2 O 0.81410(19) 0.13415(15) 0.37564(14) 0.0300(7) Uani 1 1 d . . .
O18_2 O 0.7442(2) 0.11901(17) 0.02288(17) 0.0424(8) Uani 1 1 d D . .
H18C_2 H 0.7908(17) 0.110(2) 0.011(3) 0.064 Uiso 1 1 d D . .
H18D_2 H 0.725(2) 0.0716(12) 0.025(3) 0.064 Uiso 1 1 d D . .

loop_
_atom_site_aniso_label
_atom_site_aniso_U_11
_atom_site_aniso_U_22
_atom_site_aniso_U_33
_atom_site_aniso_U_23
_atom_site_aniso_U_13
_atom_site_aniso_U_12
C1_1 0.027(2) 0.032(2) 0.023(2) -0.0137(18) 0.0064(18) 0.0008(19)
C2_1 0.020(2) 0.039(2) 0.0157(19) -0.0032(17) 0.0074(17) 0.000(2)
C3_1 0.027(2) 0.029(2) 0.0216(19) 0.0081(18) 0.0068(17) 0.003(2)
C4_1 0.024(2) 0.030(2) 0.031(2) 0.0061(18) 0.0081(18) 0.0029(19)
C5_1 0.023(2) 0.0115(19) 0.031(2) -0.0050(17) 0.0137(19) -0.0009(18)
C6_1 0.026(2) 0.023(2) 0.028(2) -0.0101(17) 0.0148(18) -0.0086(19)
C7_1 0.016(2) 0.030(2) 0.0158(18) -0.0016(16) 0.0018(16) -0.0003(18)
C8_1 0.020(2) 0.032(2) 0.0163(19) 0.0035(16) 0.0074(16) 0.0056(19)
C9_1 0.022(2) 0.016(2) 0.037(2) 0.0046(19) 0.0081(19) -0.0007(19)
C10_1 0.022(2) 0.019(2) 0.035(2) -0.0034(18) 0.0034(18) 0.0087(18)
O1_1 0.0240(16) 0.0206(14) 0.0224(13) -0.0041(11) 0.0095(11) 0.0031(12)
O2_1 0.0152(14) 0.0348(17) 0.0206(13) -0.0021(11) 0.0023(11) 0.0001(12)
O3_1 0.0196(15) 0.0252(14) 0.0235(13) -0.0019(12) 0.0059(11) 0.0030(12)
O4_1 0.0149(15) 0.0224(14) 0.0215(13) -0.0003(11) 0.0038(11) -0.0007(12)
O5_1 0.0207(15) 0.0181(13) 0.0243(13) 0.0029(11) 0.0083(11) -0.0002(12)
Ni1_1 0.0119(3) 0.0131(2) 0.0127(2) 0.00001(19) 0.00431(18) -0.0005(2)
O6_1 0.0114(14) 0.0213(14) 0.0204(12) 0.0091(12) 0.0072(11) -0.0002(13)
O7_1 0.0107(13) 0.0187(14) 0.0145(11) -0.0047(11) 0.0065(10) -0.0003(12)
O8_1 0.0158(14) 0.0264(15) 0.0145(12) 0.0042(10) 0.0044(11) -0.0024(12)
O9_1 0.0201(15) 0.0157(13) 0.0171(12) 0.0007(11) 0.0084(11) 0.0006(11)
O10_1 0.0238(15) 0.0149(12) 0.0113(12) -0.0003(10) 0.0035(11) 0.0013(12)
O11_1 0.0294(16) 0.0126(13) 0.0187(13) 0.0004(11) 0.0091(12) -0.0036(11)
N1_1 0.0147(18) 0.0169(17) 0.0173(15) -0.0028(13) 0.0029(13) -0.0066(14)
O12_1 0.0334(17) 0.0176(14) 0.0208(13) 0.0003(11) 0.0059(12) 0.0106(13)
O13_1 0.0324(17) 0.0240(15) 0.0180(13) -0.0009(11) 0.0139(12) 0.0040(13)
O14_1 0.048(2) 0.0204(14) 0.0201(14) 0.0040(12) 0.0141(14) -0.0042(14)
N2_1 0.0244(19) 0.0181(17) 0.0198(17) 0.0002(14) 0.0080(14) -0.0013(15)
O15_1 0.0284(16) 0.0210(14) 0.0151(13) 0.0004(10) 0.0095(11) -0.0012(12)
O16_1 0.0392(18) 0.0213(14) 0.0214(13) 0.0001(11) 0.0144(12) -0.0076(13)
O17_1 0.052(2) 0.0233(15) 0.0227(15) -0.0005(13) -0.0002(14) -0.0161(15)
O18_1 0.048(4) 0.022(2) 0.023(2) -0.0020(17) 0.010(2) -0.010(3)
O18'_1 0.048(4) 0.022(2) 0.023(2) -0.0020(17) 0.010(2) -0.010(3)
C1_2 0.026(2) 0.027(2) 0.0182(19) -0.0064(16) 0.0078(17) -0.0006(19)
C2_2 0.011(2) 0.033(2) 0.0172(18) -0.0002(16) -0.0003(15) -0.0011(18)
C3_2 0.029(2) 0.022(2) 0.027(2) 0.0065(17) 0.0015(18) -0.0038(19)
C4_2 0.018(2) 0.021(2) 0.030(2) 0.0070(17) 0.0033(17) 0.0049(18)
C5_2 0.015(2) 0.019(2) 0.036(2) -0.0073(18) 0.0134(18) 0.0003(18)
C6_2 0.020(2) 0.026(2) 0.0218(19) -0.0111(16) 0.0071(17) -0.0023(18)
C7_2 0.017(2) 0.035(3) 0.0175(18) 0.0013(17) 0.0060(16) 0.0078(19)
C8_2 0.026(2) 0.028(2) 0.0187(19) 0.0035(17) 0.0084(17) 0.0010(19)
C9_2 0.017(2) 0.014(2) 0.032(2) 0.0001(18) 0.0062(19) -0.0017(18)
C10_2 0.026(2) 0.0126(19) 0.032(2) -0.0010(17) 0.0079(19) 0.0058(18)
O1_2 0.0237(15) 0.0196(13) 0.0186(13) -0.0006(10) 0.0093(11) 0.0012(12)
O2_2 0.0216(16) 0.0254(15) 0.0210(13) 0.0018(11) 0.0038(11) -0.0010(13)
O3_2 0.0213(15) 0.0215(14) 0.0200(13) 0.0001(11) 0.0046(11) 0.0015(12)
O4_2 0.0151(14) 0.0208(14) 0.0236(13) -0.0017(11) 0.0043(11) -0.0002(12)
O5_2 0.0213(15) 0.0172(13) 0.0205(13) 0.0002(11) 0.0084(11) -0.0003(12)
Ni2_2 0.0129(3) 0.0120(2) 0.0130(2) 0.0005(2) 0.00429(18) -0.0002(2)
O6_2 0.0098(13) 0.0184(12) 0.0212(12) 0.0078(13) 0.0065(10) 0.0016(13)
O7_2 0.0113(13) 0.0147(13) 0.0176(12) -0.0054(11) 0.0040(10) -0.0005(12)
O8_2 0.0138(14) 0.0218(14) 0.0154(12) 0.0053(10) 0.0038(11) 0.0001(11)
O9_2 0.0229(15) 0.0150(13) 0.0147(12) 0.0006(10) 0.0075(11) 0.0012(11)
O10_2 0.0175(14) 0.0162(13) 0.0141(12) 0.0013(10) 0.0014(11) -0.0036(12)
O11_2 0.0246(16) 0.0145(13) 0.0161(12) -0.0016(10) 0.0084(12) -0.0035(11)
N1_2 0.0165(18) 0.0206(18) 0.0161(15) 0.0018(13) 0.0038(13) 0.0000(14)
O12_2 0.0270(16) 0.0165(14) 0.0197(13) 0.0001(10) 0.0055(11) 0.0007(12)
O13_2 0.0441(19) 0.0217(14) 0.0167(13) 0.0000(11) 0.0155(12) 0.0007(13)
O14_2 0.061(2) 0.0223(15) 0.0239(15) -0.0014(12) 0.0209(15) -0.0136(15)
N2_2 0.029(2) 0.0147(16) 0.0205(17) 0.0038(13) 0.0084(15) 0.0037(15)
O15_2 0.0296(16) 0.0194(14) 0.0193(14) 0.0034(10) 0.0139(12) 0.0025(12)
O16_2 0.0355(17) 0.0163(13) 0.0214(13) 0.0012(11) 0.0140(12) -0.0084(12)
O17_2 0.0400(19) 0.0235(15) 0.0239(15) -0.0010(12) 0.0051(14) -0.0145(14)
O18_2 0.064(2) 0.0367(17) 0.0292(16) -0.0088(14) 0.0169(16) -0.0107(17)

loop_
_atom_type_symbol
_atom_type_description
_atom_type_scat_dispersion_real
_atom_type_scat_dispersion_imag
_atom_type_scat_source
C C 0.0033 0.0016 'International Tables Vol C Tables 4.2.6.8 and 6.1.1.4'
H H 0.0000 0.0000 'International Tables Vol C Tables 4.2.6.8 and 6.1.1.4'
N N 0.0061 0.0033 'International Tables Vol C Tables 4.2.6.8 and 6.1.1.4'
O O 0.0106 0.0060 'International Tables Vol C Tables 4.2.6.8 and 6.1.1.4'
Ni Ni 0.3393 1.1124 'International Tables Vol C Tables 4.2.6.8 and 6.1.1.4'

loop_
_geom_angle_atom_site_label_1
_geom_angle_atom_site_label_2
_geom_angle_atom_site_label_3
_geom_angle
_geom_angle_site_symmetry_1
_geom_angle_site_symmetry_3
_geom_angle_publ_flag
O1_1 C1_1 C2_1 108.0(3) . . no
O1_1 C1_1 H1A_1 110.1 . . no
C2_1 C1_1 H1A_1 110.1 . . no
O1_1 C1_1 H1B_1 110.1 . . no
C2_1 C1_1 H1B_1 110.1 . . no
H1A_1 C1_1 H1B_1 108.4 . . no
O2_1 C2_1 C1_1 109.7(3) . . no
O2_1 C2_1 H2A_1 109.7 . . no
C1_1 C2_1 H2A_1 109.7 . . no
O2_1 C2_1 H2B_1 109.7 . . no
C1_1 C2_1 H2B_1 109.7 . . no
H2A_1 C2_1 H2B_1 108.2 . . no
O2_1 C3_1 C4_1 112.2(3) . . no
O2_1 C3_1 H3A_1 109.2 . . no
C4_1 C3_1 H3A_1 109.2 . . no
O2_1 C3_1 H3B_1 109.2 . . no
C4_1 C3_1 H3B_1 109.2 . . no
H3A_1 C3_1 H3B_1 107.9 . . no
O3_1 C4_1 C3_1 108.0(3) . . no
O3_1 C4_1 H4A_1 110.1 . . no
C3_1 C4_1 H4A_1 110.1 . . no
O3_1 C4_1 H4B_1 110.1 . . no
C3_1 C4_1 H4B_1 110.1 . . no
H4A_1 C4_1 H4B_1 108.4 . . no
O3_1 C5_1 C6_1 108.3(3) . . no
O3_1 C5_1 H5A_1 110.0 . . no
C6_1 C5_1 H5A_1 110.0 . . no
O3_1 C5_1 H5B_1 110.0 . . no
C6_1 C5_1 H5B_1 110.0 . . no
H5A_1 C5_1 H5B_1 108.4 . . no
O4_1 C6_1 C5_1 108.7(3) . . no
O4_1 C6_1 H6A_1 109.9 . . no
C5_1 C6_1 H6A_1 109.9 . . no
O4_1 C6_1 H6B_1 109.9 . . no
C5_1 C6_1 H6B_1 109.9 . . no
H6A_1 C6_1 H6B_1 108.3 . . no
O4_1 C7_1 C8_1 108.0(3) . . no
O4_1 C7_1 H7A_1 110.1 . . no
C8_1 C7_1 H7A_1 110.1 . . no
O4_1 C7_1 H7B_1 110.1 . . no
C8_1 C7_1 H7B_1 110.1 . . no
H7A_1 C7_1 H7B_1 108.4 . . no
O5_1 C8_1 C7_1 108.5(3) . . no
O5_1 C8_1 H8A_1 110.0 . . no
C7_1 C8_1 H8A_1 110.0 . . no
O5_1 C8_1 H8B_1 110.0 . . no
C7_1 C8_1 H8B_1 110.0 . . no
H8A_1 C8_1 H8B_1 108.4 . . no
O5_1 C9_1 C10_1 107.3(3) . . no
O5_1 C9_1 H9A_1 110.3 . . no
C10_1 C9_1 H9A_1 110.3 . . no
O5_1 C9_1 H9B_1 110.3 . . no
C10_1 C9_1 H9B_1 110.3 . . no
H9A_1 C9_1 H9B_1 108.5 . . no
O1_1 C10_1 C9_1 107.8(3) . . no
O1_1 C10_1 H10A_1 110.1 . . no
C9_1 C10_1 H10A_1 110.1 . . no
O1_1 C10_1 H10B_1 110.1 . . no
C9_1 C10_1 H10B_1 110.1 . . no
H10A_1 C10_1 H10B_1 108.5 . . no
C1_1 O1_1 C10_1 113.3(3) . . no
C3_1 O2_1 C2_1 114.2(3) . . no
C4_1 O3_1 C5_1 111.9(3) . . no
C7_1 O4_1 C6_1 114.6(3) . . no
C9_1 O5_1 C8_1 113.8(3) . . no
O7_1 Ni1_1 O8_1 88.46(9) . . no
O7_1 Ni1_1 O6_1 173.59(11) . . no
O8_1 Ni1_1 O6_1 87.53(10) . . no
O7_1 Ni1_1 O11_1 90.14(10) . . no
O8_1 Ni1_1 O11_1 88.77(9) . . no
O6_1 Ni1_1 O11_1 94.76(11) . . no
O7_1 Ni1_1 O10_1 92.92(9) . . no
O8_1 Ni1_1 O10_1 176.23(10) . . no
O6_1 Ni1_1 O10_1 91.39(9) . . no
O11_1 Ni1_1 O10_1 87.72(9) . . no
O7_1 Ni1_1 O9_1 85.73(9) . . no
O8_1 Ni1_1 O9_1 94.58(9) . . no
O6_1 Ni1_1 O9_1 89.61(10) . . no
O11_1 Ni1_1 O9_1 174.60(10) . . no
O10_1 Ni1_1 O9_1 89.02(9) . . no
Ni1_1 O6_1 H6C_1 126(2) . . no
Ni1_1 O6_1 H6D_1 128(2) . . no
H6C_1 O6_1 H6D_1 104.2(15) . . no
Ni1_1 O7_1 H7C_1 115(2) . . no
Ni1_1 O7_1 H7D_1 128(2) . . no
H7C_1 O7_1 H7D_1 103.1(15) . . no
Ni1_1 O8_1 H8C_1 115(2) . . no
Ni1_1 O8_1 H8D_1 130(2) . . no
H8C_1 O8_1 H8D_1 105.1(15) . . no
Ni1_1 O9_1 H9C_1 115(2) . . no
Ni1_1 O9_1 H9D_1 120(2) . . no
H9C_1 O9_1 H9D_1 103.7(15) . . no
Ni1_1 O10_1 H10C_1 115(2) . . no
Ni1_1 O10_1 H10D_1 124(2) . . no
H10C_1 O10_1 H10D_1 102.5(14) . . no
Ni1_1 O11_1 H11C_1 110(2) . . no
Ni1_1 O11_1 H11D_1 124(2) . . no
H11C_1 O11_1 H11D_1 103.8(15) . . no
O12_1 N1_1 O14_1 120.9(3) . . no
O12_1 N1_1 O13_1 119.1(3) . . no
O14_1 N1_1 O13_1 120.0(3) . . no
O16_1 N2_1 O15_1 119.8(3) . . no
O16_1 N2_1 O17_1 119.6(3) . . no
O15_1 N2_1 O17_1 120.6(3) . . no
H18C_1 O18_1 H18D_1 103.5(16) . . no
H18C_1 O18'_1 H18D_1 95(3) . . no
O1_2 C1_2 C2_2 107.9(3) . . no
O1_2 C1_2 H1A_2 110.1 . . no
C2_2 C1_2 H1A_2 110.1 . . no
O1_2 C1_2 H1B_2 110.1 . . no
C2_2 C1_2 H1B_2 110.1 . . no
H1A_2 C1_2 H1B_2 108.4 . . no
O2_2 C2_2 C1_2 109.4(3) . . no
O2_2 C2_2 H2A_2 109.8 . . no
C1_2 C2_2 H2A_2 109.8 . . no
O2_2 C2_2 H2B_2 109.8 . . no
C1_2 C2_2 H2B_2 109.8 . . no
H2A_2 C2_2 H2B_2 108.2 . . no
O2_2 C3_2 C4_2 111.5(3) . . no
O2_2 C3_2 H3A_2 109.3 . . no
C4_2 C3_2 H3A_2 109.3 . . no
O2_2 C3_2 H3B_2 109.3 . . no
C4_2 C3_2 H3B_2 109.3 . . no
H3A_2 C3_2 H3B_2 108.0 . . no
O3_2 C4_2 C3_2 108.3(3) . . no
O3_2 C4_2 H4A_2 110.0 . . no
C3_2 C4_2 H4A_2 110.0 . . no
O3_2 C4_2 H4B_2 110.0 . . no
C3_2 C4_2 H4B_2 110.0 . . no
H4A_2 C4_2 H4B_2 108.4 . . no
O3_2 C5_2 C6_2 108.4(3) . . no
O3_2 C5_2 H5A_2 110.0 . . no
C6_2 C5_2 H5A_2 110.0 . . no
O3_2 C5_2 H5B_2 110.0 . . no
C6_2 C5_2 H5B_2 110.0 . . no
H5A_2 C5_2 H5B_2 108.4 . . no
O4_2 C6_2 C5_2 108.0(3) . . no
O4_2 C6_2 H6A_2 110.1 . . no
C5_2 C6_2 H6A_2 110.1 . . no
O4_2 C6_2 H6B_2 110.1 . . no
C5_2 C6_2 H6B_2 110.1 . . no
H6A_2 C6_2 H6B_2 108.4 . . no
O4_2 C7_2 C8_2 108.2(3) . . no
O4_2 C7_2 H7A_2 110.1 . . no
C8_2 C7_2 H7A_2 110.1 . . no
O4_2 C7_2 H7B_2 110.1 . . no
C8_2 C7_2 H7B_2 110.1 . . no
H7A_2 C7_2 H7B_2 108.4 . . no
O5_2 C8_2 C7_2 106.9(3) . . no
O5_2 C8_2 H8A_2 110.3 . . no
C7_2 C8_2 H8A_2 110.3 . . no
O5_2 C8_2 H8B_2 110.3 . . no
C7_2 C8_2 H8B_2 110.3 . . no
H8A_2 C8_2 H8B_2 108.6 . . no
O5_2 C9_2 C10_2 107.6(3) . . no
O5_2 C9_2 H9A_2 110.2 . . no
C10_2 C9_2 H9A_2 110.2 . . no
O5_2 C9_2 H9B_2 110.2 . . no
C10_2 C9_2 H9B_2 110.2 . . no
H9A_2 C9_2 H9B_2 108.5 . . no
O1_2 C10_2 C9_2 107.1(3) . . no
O1_2 C10_2 H10A_2 110.3 . . no
C9_2 C10_2 H10A_2 110.3 . . no
O1_2 C10_2 H10B_2 110.3 . . no
C9_2 C10_2 H10B_2 110.3 . . no
H10A_2 C10_2 H10B_2 108.6 . . no
C10_2 O1_2 C1_2 112.2(3) . . no
C2_2 O2_2 C3_2 112.7(3) . . no
C4_2 O3_2 C5_2 112.5(3) . . no
C6_2 O4_2 C7_2 115.3(3) . . no
C8_2 O5_2 C9_2 114.7(3) . . no
O7_2 Ni2_2 O11_2 90.11(10) . . no
O7_2 Ni2_2 O6_2 174.69(11) . . no
O11_2 Ni2_2 O6_2 93.69(11) . . no
O7_2 Ni2_2 O9_2 85.83(10) . . no
O11_2 Ni2_2 O9_2 173.52(10) . . no
O6_2 Ni2_2 O9_2 90.70(11) . . no
O7_2 Ni2_2 O8_2 89.29(9) . . no
O11_2 Ni2_2 O8_2 90.41(9) . . no
O6_2 Ni2_2 O8_2 86.98(9) . . no
O9_2 Ni2_2 O8_2 94.58(9) . . no
O7_2 Ni2_2 O10_2 92.61(9) . . no
O11_2 Ni2_2 O10_2 88.12(9) . . no
O6_2 Ni2_2 O10_2 91.22(9) . . no
O9_2 Ni2_2 O10_2 87.02(9) . . no
O8_2 Ni2_2 O10_2 177.60(10) . . no
Ni2_2 O6_2 H6C_2 121(2) . . no
Ni2_2 O6_2 H6D_2 132(2) . . no
H6C_2 O6_2 H6D_2 104.9(15) . . no
Ni2_2 O7_2 H7C_2 117(2) . . no
Ni2_2 O7_2 H7D_2 122(2) . . no
H7C_2 O7_2 H7D_2 102.6(15) . . no
Ni2_2 O8_2 H8C_2 112(2) . . no
Ni2_2 O8_2 H8D_2 118(2) . . no
H8C_2 O8_2 H8D_2 104.1(15) . . no
Ni2_2 O9_2 H9C_2 114(2) . . no
Ni2_2 O9_2 H9D_2 123(2) . . no
H9C_2 O9_2 H9D_2 106.8(16) . . no
Ni2_2 O10_2 H10C_2 118(2) . . no
Ni2_2 O10_2 H10D_2 114(2) . . no
H10C_2 O10_2 H10D_2 103.5(15) . . no
Ni2_2 O11_2 H11C_2 112(2) . . no
Ni2_2 O11_2 H11D_2 130(2) . . no
H11C_2 O11_2 H11D_2 102.5(15) . . no
O14_2 N1_2 O13_2 120.6(3) . . no
O14_2 N1_2 O12_2 119.8(3) . . no
O13_2 N1_2 O12_2 119.6(3) . . no
O15_2 N2_2 O16_2 119.6(3) . . no
O15_2 N2_2 O17_2 121.3(3) . . no
O16_2 N2_2 O17_2 119.1(3) . . no
H18C_2 O18_2 H18D_2 101.9(15) . . no

loop_
_geom_bond_atom_site_label_1
_geom_bond_atom_site_label_2
_geom_bond_distance
_geom_bond_site_symmetry_2
_geom_bond_publ_flag
C1_1 O1_1 1.421(4) . no
C1_1 C2_1 1.503(5) . no
C1_1 H1A_1 0.9900 . no
C1_1 H1B_1 0.9900 . no
C2_1 O2_1 1.436(4) . no
C2_1 H2A_1 0.9900 . no
C2_1 H2B_1 0.9900 . no
C3_1 O2_1 1.430(4) . no
C3_1 C4_1 1.509(5) . no
C3_1 H3A_1 0.9900 . no
C3_1 H3B_1 0.9900 . no
C4_1 O3_1 1.424(4) . no
C4_1 H4A_1 0.9900 . no
C4_1 H4B_1 0.9900 . no
C5_1 O3_1 1.431(4) . no
C5_1 C6_1 1.497(5) . no
C5_1 H5A_1 0.9900 . no
C5_1 H5B_1 0.9900 . no
C6_1 O4_1 1.430(4) . no
C6_1 H6A_1 0.9900 . no
C6_1 H6B_1 0.9900 . no
C7_1 O4_1 1.429(4) . no
C7_1 C8_1 1.496(5) . no
C7_1 H7A_1 0.9900 . no
C7_1 H7B_1 0.9900 . no
C8_1 O5_1 1.432(4) . no
C8_1 H8A_1 0.9900 . no
C8_1 H8B_1 0.9900 . no
C9_1 O5_1 1.428(4) . no
C9_1 C10_1 1.503(5) . no
C9_1 H9A_1 0.9900 . no
C9_1 H9B_1 0.9900 . no
C10_1 O1_1 1.435(4) . no
C10_1 H10A_1 0.9900 . no
C10_1 H10B_1 0.9900 . no
Ni1_1 O7_1 2.038(2) . no
Ni1_1 O8_1 2.043(2) . no
Ni1_1 O6_1 2.044(2) . no
Ni1_1 O11_1 2.051(2) . no
Ni1_1 O10_1 2.062(2) . no
Ni1_1 O9_1 2.069(2) . no
O6_1 H6C_1 0.832(10) . no
O6_1 H6D_1 0.837(10) . no
O7_1 H7C_1 0.838(10) . no
O7_1 H7D_1 0.839(10) . no
O8_1 H8C_1 0.826(10) . no
O8_1 H8D_1 0.839(10) . no
O9_1 H9C_1 0.838(10) . no
O9_1 H9D_1 0.843(10) . no
O10_1 H10C_1 0.847(10) . no
O10_1 H10D_1 0.849(10) . no
O11_1 H11C_1 0.833(10) . no
O11_1 H11D_1 0.842(10) . no
N1_1 O12_1 1.243(4) . no
N1_1 O14_1 1.244(3) . no
N1_1 O13_1 1.256(3) . no
N2_1 O16_1 1.247(3) . no
N2_1 O15_1 1.254(3) . no
N2_1 O17_1 1.255(4) . no
O18_1 H18C_1 0.840(10) . no
O18_1 H18D_1 0.843(10) . no
O18'_1 H18C_1 0.80(4) . no
O18'_1 H18D_1 0.98(3) . no
C1_2 O1_2 1.434(4) . no
C1_2 C2_2 1.512(5) . no
C1_2 H1A_2 0.9900 . no
C1_2 H1B_2 0.9900 . no
C2_2 O2_2 1.415(4) . no
C2_2 H2A_2 0.9900 . no
C2_2 H2B_2 0.9900 . no
C3_2 O2_2 1.434(4) . no
C3_2 C4_2 1.517(5) . no
C3_2 H3A_2 0.9900 . no
C3_2 H3B_2 0.9900 . no
C4_2 O3_2 1.416(4) . no
C4_2 H4A_2 0.9900 . no
C4_2 H4B_2 0.9900 . no
C5_2 O3_2 1.430(4) . no
C5_2 C6_2 1.493(5) . no
C5_2 H5A_2 0.9900 . no
C5_2 H5B_2 0.9900 . no
C6_2 O4_2 1.424(4) . no
C6_2 H6A_2 0.9900 . no
C6_2 H6B_2 0.9900 . no
C7_2 O4_2 1.440(4) . no
C7_2 C8_2 1.491(5) . no
C7_2 H7A_2 0.9900 . no
C7_2 H7B_2 0.9900 . no
C8_2 O5_2 1.432(4) . no
C8_2 H8A_2 0.9900 . no
C8_2 H8B_2 0.9900 . no
C9_2 O5_2 1.439(4) . no
C9_2 C10_2 1.510(5) . no
C9_2 H9A_2 0.9900 . no
C9_2 H9B_2 0.9900 . no
C10_2 O1_2 1.433(4) . no
C10_2 H10A_2 0.9900 . no
C10_2 H10B_2 0.9900 . no
Ni2_2 O7_2 2.040(2) . no
Ni2_2 O11_2 2.044(2) . no
Ni2_2 O6_2 2.045(2) . no
Ni2_2 O9_2 2.056(2) . no
Ni2_2 O8_2 2.057(2) . no
Ni2_2 O10_2 2.066(2) . no
O6_2 H6C_2 0.838(10) . no
O6_2 H6D_2 0.831(10) . no
O7_2 H7C_2 0.838(10) . no
O7_2 H7D_2 0.847(10) . no
O8_2 H8C_2 0.840(10) . no
O8_2 H8D_2 0.838(10) . no
O9_2 H9C_2 0.831(10) . no
O9_2 H9D_2 0.828(10) . no
O10_2 H10C_2 0.842(10) . no
O10_2 H10D_2 0.838(10) . no
O11_2 H11C_2 0.843(10) . no
O11_2 H11D_2 0.848(10) . no
N1_2 O14_2 1.238(3) . no
N1_2 O13_2 1.249(3) . no
N1_2 O12_2 1.254(3) . no
N2_2 O15_2 1.250(3) . no
N2_2 O16_2 1.251(3) . no
N2_2 O17_2 1.254(4) . no
O18_2 H18C_2 0.853(10) . no
O18_2 H18D_2 0.847(10) . no

loop_
_geom_hbond_atom_site_label_D
_geom_hbond_atom_site_label_H
_geom_hbond_atom_site_label_A
_geom_hbond_distance_DH
_geom_hbond_distance_HA
_geom_hbond_distance_DA
_geom_hbond_angle_DHA
_geom_hbond_site_symmetry_A
O6_1 H6C_1 O3_1 0.832(10) 2.048(10) 2.878(3) 175(3) .
O6_1 H6D_1 O5_1 0.837(10) 1.927(15) 2.729(3) 160(3) .
O7_1 H7C_1 O4_2 0.838(10) 1.921(11) 2.758(3) 177(3) .
O7_1 H7D_1 O1_2 0.839(10) 1.919(11) 2.757(3) 176(3) .
O8_1 H8C_1 O2_1 0.826(10) 2.024(12) 2.843(4) 171(4) .
O8_1 H8D_1 O13_2 0.839(10) 1.994(10) 2.832(3) 176(3) 3_454
O9_1 H9C_1 O16_1 0.838(10) 1.921(10) 2.759(3) 180(3) 4
O9_1 H9D_1 O14_1 0.843(10) 2.021(11) 2.861(3) 174(3) .
O10_1 H10C_1 O12_1 0.847(10) 1.923(14) 2.746(3) 164(3) .
O10_1 H10D_1 O17_1 0.849(10) 1.916(11) 2.763(3) 176(3) .
O11_1 H11C_1 O15_1 0.833(10) 1.981(15) 2.787(3) 163(4) .
O11_1 H11D_1 O18_1 0.842(10) 1.859(11) 2.700(5) 176(3) .
O6_2 H6C_2 O3_2 0.838(10) 2.014(14) 2.824(4) 162(3) .
O6_2 H6D_2 O5_2 0.831(10) 1.922(11) 2.750(3) 173(3) .
O7_2 H7C_2 O4_1 0.838(10) 1.938(10) 2.775(3) 175(3) 1_655
O7_2 H7D_2 O1_1 0.847(10) 1.903(13) 2.737(3) 168(3) 1_655
O8_2 H8C_2 O2_2 0.840(10) 1.986(11) 2.821(4) 172(3) .
O8_2 H8D_2 O13_1 0.838(10) 2.042(16) 2.839(3) 159(3) 3_554
O9_2 H9C_2 O16_2 0.831(10) 1.883(11) 2.708(3) 172(4) 4_655
O9_2 H9D_2 O14_2 0.828(10) 2.000(11) 2.823(3) 173(3) .
O10_2 H10C_2 O12_2 0.842(10) 1.934(16) 2.735(3) 159(3) .
O10_2 H10D_2 O17_2 0.838(10) 1.902(13) 2.724(3) 166(3) .
O11_2 H11C_2 O15_2 0.843(10) 1.930(12) 2.767(3) 171(4) .
O11_2 H11D_2 O18_2 0.848(10) 1.857(11) 2.697(4) 171(3) .
O18_2 H18D_2 O13_2 0.847(10) 2.098(15) 2.931(4) 168(4) 4_645

loop_
_geom_torsion_atom_site_label_1
_geom_torsion_atom_site_label_2
_geom_torsion_atom_site_label_3
_geom_torsion_atom_site_label_4
_geom_torsion
_geom_torsion_site_symmetry_1
_geom_torsion_site_symmetry_2
_geom_torsion_site_symmetry_3
_geom_torsion_site_symmetry_4
_geom_torsion_publ_flag
O1_1 C1_1 C2_1 O2_1 77.3(4) . . . . no
O2_1 C3_1 C4_1 O3_1 58.6(4) . . . . no
O3_1 C5_1 C6_1 O4_1 -72.0(4) . . . . no
O4_1 C7_1 C8_1 O5_1 66.2(4) . . . . no
O5_1 C9_1 C10_1 O1_1 -62.3(4) . . . . no
C2_1 C1_1 O1_1 C10_1 -171.0(3) . . . . no
C9_1 C10_1 O1_1 C1_1 175.7(3) . . . . no
C4_1 C3_1 O2_1 C2_1 81.2(4) . . . . no
C1_1 C2_1 O2_1 C3_1 -166.4(3) . . . . no
C3_1 C4_1 O3_1 C5_1 174.6(3) . . . . no
C6_1 C5_1 O3_1 C4_1 163.6(3) . . . . no
C8_1 C7_1 O4_1 C6_1 -169.5(3) . . . . no
C5_1 C6_1 O4_1 C7_1 162.0(3) . . . . no
C10_1 C9_1 O5_1 C8_1 168.2(3) . . . . no
C7_1 C8_1 O5_1 C9_1 -156.2(3) . . . . no
O1_2 C1_2 C2_2 O2_2 77.8(4) . . . . no
O2_2 C3_2 C4_2 O3_2 55.6(4) . . . . no
O3_2 C5_2 C6_2 O4_2 -74.4(4) . . . . no
O4_2 C7_2 C8_2 O5_2 68.3(3) . . . . no
O5_2 C9_2 C10_2 O1_2 -62.0(4) . . . . no
C9_2 C10_2 O1_2 C1_2 179.3(3) . . . . no
C2_2 C1_2 O1_2 C10_2 -166.3(3) . . . . no
C1_2 C2_2 O2_2 C3_2 -168.0(3) . . . . no
C4_2 C3_2 O2_2 C2_2 81.8(3) . . . . no
C3_2 C4_2 O3_2 C5_2 172.0(3) . . . . no
C6_2 C5_2 O3_2 C4_2 164.9(3) . . . . no
C5_2 C6_2 O4_2 C7_2 164.6(3) . . . . no
C8_2 C7_2 O4_2 C6_2 -164.4(3) . . . . no
C7_2 C8_2 O5_2 C9_2 -163.8(3) . . . . no
C10_2 C9_2 O5_2 C8_2 165.5(3) . . . . no
